data_4023366
loop_
_publ_author_name
'Alexander O. Terent'ev'
'Maxim M. Platonov'
'Anna I. Tursina'
'Vladimir V. Chernyshev'
'Gennady I. Nikishin'

_publ_contact_author V.V.Chernyshev
_publ_contact_author_address
;
      Department of Chemistry 
      Moscow State University
      119992 Moscow
      Russia
;
_publ_contact_author_email vladimir@struct.chem.msu.ru
_publ_contact_author_fax '+ 7-095-9390898'
_publ_contact_author_name 'Dr. Vladimir V. Chernyshev'
_publ_contact_author_phone '+ 7-095-9393654'
_publ_section_title
;
 Synthesis of Cyclic Peroxides Containing the Si-gem-bisperoxide
 Fragment. 1,2,4,5,7,8-Hexaoxa-3-silonanes as a New Class of
 Peroxides
;
_journal_name_full 'Journal of Organic Chemistry'
_journal_page_first 3169
_journal_page_last 3174
_journal_paper_doi 10.1021/jo7027213
_journal_volume 73
_journal_year 2008
_chemical_formula_moiety 'C28 H54 O6 Si'
_chemical_formula_sum 'C28 H54 O6 Si'
_chemical_formula_weight 514.80
_chemical_name_systematic
; 
 ? 
;
_space_group_IT_number 14
_symmetry_cell_setting monoclinic
_symmetry_space_group_name_Hall '-P 2ybc'
_symmetry_space_group_name_H-M 'P 1 21/c 1'
_atom_sites_solution_hydrogens geom
_atom_sites_solution_primary direct
_atom_sites_solution_secondary difmap
_audit_creation_method SHELXL-97
_cell_angle_alpha 90.00
_cell_angle_beta 106.62(2)
_cell_angle_gamma 90.00
_cell_formula_units_Z 4
_cell_length_a 18.883(3)
_cell_length_b 12.913(3)
_cell_length_c 12.913(3)
_cell_measurement_reflns_used 25
_cell_measurement_temperature 295(2)
_cell_measurement_theta_max 32.43
_cell_measurement_theta_min 24.12
_cell_volume 3017.1(11)
_computing_cell_refinement 'CAD4 Express (Enraf Nonius, 1994)'
_computing_data_collection 'CAD4 Express (Enraf Nonius, 1994)'
_computing_data_reduction 'XCAD4 (Harms & Wocadlo, 1995)'
_computing_structure_refinement 'SHELXL97 (Sheldrick, 1997)'
_computing_structure_solution 'SHELXS97 (Sheldrick, 1997)'
_diffrn_ambient_temperature 295(2)
_diffrn_detector 'scintillation LiI'
_diffrn_detector_dtime 1.215
_diffrn_measured_fraction_theta_full 0.98
_diffrn_measured_fraction_theta_max 0.98
_diffrn_measurement_device '\k-geometry diffractometer'
_diffrn_measurement_device_type 'Enraf Nonius CAD4'
_diffrn_measurement_method 'non-profiled omega scans'
_diffrn_radiation_monochromator graphite
_diffrn_radiation_probe x-ray
_diffrn_radiation_source 'fine-focus sealed tube'
_diffrn_radiation_type CuK\a
_diffrn_radiation_wavelength 1.54184
_diffrn_reflns_av_R_equivalents 0.0672
_diffrn_reflns_av_sigmaI/netI 0.1302
_diffrn_reflns_limit_h_max 23
_diffrn_reflns_limit_h_min -23
_diffrn_reflns_limit_k_max 15
_diffrn_reflns_limit_k_min 0
_diffrn_reflns_limit_l_max 15
_diffrn_reflns_limit_l_min 0
_diffrn_reflns_number 6138
_diffrn_reflns_theta_full 69.98
_diffrn_reflns_theta_max 69.98
_diffrn_reflns_theta_min 2.44
_diffrn_source 'Enraf Nonius FR590'
_diffrn_standards_decay_% 18
_diffrn_standards_interval_count 120
_diffrn_standards_number 3
_exptl_absorpt_coefficient_mu 0.974
_exptl_absorpt_correction_T_max 0.951
_exptl_absorpt_correction_T_min 0.887
_exptl_absorpt_correction_type psi-scan
_exptl_absorpt_process_details
;
North A.C.T., Phillips D.C. & Mathews F.S. (1968) Acta. Cryst. A24, 351
Number of psi-scan sets used was   4
Theta correction was applied.
Averaged transmission function was used.
No Fourier smoothing was applied.
;
_exptl_crystal_colour colourless
_exptl_crystal_density_diffrn 1.133
_exptl_crystal_density_method 'not measured'
_exptl_crystal_description plate
_exptl_crystal_F_000 1136
_exptl_crystal_size_max 0.2
_exptl_crystal_size_mid 0.1
_exptl_crystal_size_min 0.04
_refine_diff_density_max 0.228
_refine_diff_density_min -0.178
_refine_diff_density_rms 0.045
_refine_ls_extinction_method none
_refine_ls_goodness_of_fit_ref 0.915
_refine_ls_hydrogen_treatment constr
_refine_ls_matrix_type full
_refine_ls_number_parameters 316
_refine_ls_number_reflns 5624
_refine_ls_number_restraints 5
_refine_ls_restrained_S_all 0.913
_refine_ls_R_factor_all 0.1946
_refine_ls_R_factor_gt 0.0726
_refine_ls_shift/su_max 0.005
_refine_ls_shift/su_mean 0.000
_refine_ls_structure_factor_coef Fsqd
_refine_ls_weighting_details 'calc w=1/[\s^2^(Fo^2^)+(0.12P)^2^] where P=(Fo^2^+2Fc^2^)/3'
_refine_ls_weighting_scheme calc
_refine_ls_wR_factor_gt 0.0973
_refine_ls_wR_factor_ref 0.1541
_reflns_number_gt 2355
_reflns_number_total 5624
_reflns_threshold_expression >2sigma(I)
_cod_data_source_file jo7027213-File005_2.cif
_cod_data_source_block ioh1
_cod_original_sg_symbol_H-M 'P 21/c'
_cod_database_code 4023366

loop_
_symmetry_equiv_pos_as_xyz
'x, y, z'
'-x, y+1/2, -z+1/2'
'-x, -y, -z'
'x, -y-1/2, z-1/2'

loop_
_atom_site_label
_atom_site_type_symbol
_atom_site_fract_x
_atom_site_fract_y
_atom_site_fract_z
_atom_site_U_iso_or_equiv
_atom_site_adp_type
_atom_site_occupancy
_atom_site_symmetry_multiplicity
_atom_site_calc_flag
_atom_site_refinement_flags
_atom_site_disorder_assembly
_atom_site_disorder_group
Si1 Si 0.3960(1) 0.4343(2) 0.3587(2) 0.0791(8) Uani 1 1 d . . .
O1 O 0.2442(2) 0.6159(3) 0.3328(3) 0.057(2) Uani 1 1 d . . .
O2 O 0.2206(2) 0.5629(3) 0.2274(3) 0.068(2) Uani 1 1 d . . .
O3 O 0.3643(2) 0.6245(3) 0.3146(4) 0.069(2) Uani 1 1 d . . .
O4 O 0.2596(2) 0.4048(3) 0.3119(4) 0.072(2) Uani 1 1 d . . .
O5 O 0.3879(2) 0.5514(3) 0.4070(4) 0.076(2) Uani 1 1 d . . .
O6 O 0.3202(2) 0.4011(3) 0.2627(4) 0.081(2) Uani 1 1 d . . .
C1 C 0.1436(2) 0.4546(3) 0.3087(4) 0.063(2) Uani 1 1 d . . .
H1A H 0.1262 0.3837 0.3062 0.076 Uiso 1 1 calc R . .
H1B H 0.1680 0.4714 0.3836 0.076 Uiso 1 1 calc R . .
C2 C 0.1990(3) 0.4621(5) 0.2451(5) 0.063(2) Uani 1 1 d . . .
C3 C 0.1745(3) 0.4173(4) 0.1319(5) 0.076(3) Uani 1 1 d . . .
H3A H 0.2108 0.4358 0.0950 0.092 Uiso 1 1 calc R . .
H3B H 0.1281 0.4496 0.0930 0.092 Uiso 1 1 calc R . .
C4 C 0.3040(3) 0.6825(4) 0.3293(5) 0.059(4) Uani 1 1 d . . .
C5 C 0.0774(3) 0.5261(5) 0.2670(5) 0.077(4) Uani 1 1 d . . .
H5A H 0.0907 0.5944 0.2976 0.093 Uiso 1 1 calc R . .
H5B H 0.0671 0.5321 0.1892 0.093 Uiso 1 1 calc R . .
C6 C 0.3211(3) 0.7367(4) 0.4381(5) 0.069(4) Uani 1 1 d . . .
H6A H 0.3276 0.6855 0.4949 0.082 Uiso 1 1 calc R . .
H6B H 0.2799 0.7808 0.4399 0.082 Uiso 1 1 calc R . .
C7 C 0.3911(3) 0.8022(4) 0.4584(4) 0.087(3) Uani 1 1 d . . .
H7A H 0.4338 0.7574 0.4844 0.105 Uiso 1 1 calc R . .
H7B H 0.3933 0.8318 0.3903 0.105 Uiso 1 1 calc R . .
C8 C 0.4136(3) 0.3536(5) 0.4805(5) 0.090(3) Uani 1 1 d . . .
H8A H 0.4127 0.2816 0.4588 0.108 Uiso 1 1 calc R . .
H8B H 0.4632 0.3684 0.5259 0.108 Uiso 1 1 calc R . .
C9 C 0.4694(3) 0.4343(5) 0.2940(5) 0.111(3) Uani 1 1 d . . .
H9A H 0.4565 0.4832 0.2345 0.133 Uiso 1 1 calc R . .
H9B H 0.5141 0.4594 0.3456 0.133 Uiso 1 1 calc R . .
C10 C 0.2834(3) 0.7514(4) 0.2293(4) 0.061(2) Uani 1 1 d . . .
H10A H 0.2789 0.7092 0.1656 0.073 Uiso 1 1 calc R . .
H10B H 0.3226 0.8014 0.2340 0.073 Uiso 1 1 calc R . .
C11 C 0.3388(3) 0.9740(5) 0.5038(5) 0.091(3) Uani 1 1 d . . .
H11A H 0.3386 1.0157 0.5662 0.109 Uiso 1 1 calc R . .
H11B H 0.2901 0.9437 0.4754 0.109 Uiso 1 1 calc R . .
C12 C -0.0602(3) 0.4049(4) 0.1135(5) 0.090(3) Uani 1 1 d . . .
H12A H -0.0282 0.4469 0.0836 0.108 Uiso 1 1 calc R . .
H12B H -0.1061 0.4425 0.1035 0.108 Uiso 1 1 calc R . .
C13 C 0.2103(3) 0.8094(4) 0.2170(5) 0.081(3) Uani 1 1 d . . .
H13A H 0.2090 0.8336 0.2875 0.097 Uiso 1 1 calc R . .
H13B H 0.1696 0.7614 0.1906 0.097 Uiso 1 1 calc R . .
C14 C 0.1642(3) 0.2997(4) 0.1257(5) 0.105(3) Uani 1 1 d . . .
H14A H 0.2124 0.2668 0.1434 0.126 Uiso 1 1 calc R . .
H14B H 0.1400 0.2782 0.1791 0.126 Uiso 1 1 calc R . .
C15 C 0.3556(3) 1.0431(5) 0.4175(6) 0.126(4) Uani 1 1 d . . .
H15A H 0.3725 0.9999 0.3679 0.151 Uiso 1 1 calc R . .
H15B H 0.3957 1.0897 0.4523 0.151 Uiso 1 1 calc R . .
C16 C 0.0077(3) 0.4918(4) 0.2923(5) 0.100(3) Uani 1 1 d . . .
H16A H -0.0291 0.5462 0.2716 0.120 Uiso 1 1 calc R . .
H16B H 0.0183 0.4812 0.3696 0.120 Uiso 1 1 calc R . .
C17 C 0.0375(3) 0.2942(5) -0.0198(5) 0.092(3) Uani 1 1 d . . .
H17A H 0.0342 0.3689 -0.0151 0.110 Uiso 1 1 calc R . .
H17B H 0.0162 0.2749 -0.0949 0.110 Uiso 1 1 calc R . .
C18 C 0.1991(4) 0.9024(5) 0.1397(5) 0.111(3) Uani 1 1 d . . .
H18A H 0.2114 0.8812 0.0748 0.133 Uiso 1 1 calc R . .
H18B H 0.1473 0.9213 0.1186 0.133 Uiso 1 1 calc R . .
C19 C -0.0237(3) 0.3921(4) 0.2338(5) 0.085(3) Uani 1 1 d . . .
H19A H 0.0159 0.3419 0.2441 0.102 Uiso 1 1 calc R . .
H19B H -0.0598 0.3641 0.2667 0.102 Uiso 1 1 calc R . .
C20 C 0.1185(3) 0.2633(4) 0.0145(5) 0.097(3) Uani 1 1 d . . .
H20A H 0.1412 0.2899 -0.0386 0.116 Uiso 1 1 calc R . .
H20B H 0.1213 0.1883 0.0127 0.116 Uiso 1 1 calc R . .
C21 C 0.3960(3) 0.8881(5) 0.5383(6) 0.110(3) Uani 1 1 d . . .
H21A H 0.4448 0.9189 0.5539 0.132 Uiso 1 1 calc R . .
H21B H 0.3914 0.8583 0.6050 0.132 Uiso 1 1 calc R . .
C22 C 0.3610(4) 0.3667(5) 0.5475(5) 0.122(4) Uani 1 1 d . . .
H22A H 0.3748 0.3208 0.6084 0.183 Uiso 1 1 calc R . .
H22B H 0.3117 0.3507 0.5043 0.183 Uiso 1 1 calc R . .
H22C H 0.3628 0.4369 0.5724 0.183 Uiso 1 1 calc R . .
C23 C -0.0084(4) 0.2460(5) 0.0462(5) 0.098(3) Uani 1 1 d . . .
H23A H -0.0235 0.1775 0.0175 0.118 Uiso 1 1 calc R . .
H23B H 0.0229 0.2373 0.1197 0.118 Uiso 1 1 calc R . .
C24 C 0.2429(4) 0.9939(6) 0.1840(6) 0.135(4) Uani 1 1 d . . .
H24A H 0.2356 1.0451 0.1270 0.161 Uiso 1 1 calc R . .
H24B H 0.2947 0.9746 0.2048 0.161 Uiso 1 1 calc R . .
C25 C 0.2260(4) 1.0446(4) 0.2814(6) 0.118(3) Uani 1 1 d . . .
H25A H 0.1836 1.0899 0.2555 0.142 Uiso 1 1 calc R . .
H25B H 0.2126 0.9910 0.3249 0.142 Uiso 1 1 calc R . .
C26 C 0.2899(4) 1.1074(5) 0.3531(6) 0.139(3) Uani 1 1 d . . .
H26A H 0.2716 1.1477 0.4032 0.167 Uiso 1 1 calc R . .
H26B H 0.3071 1.1556 0.3079 0.167 Uiso 1 1 calc R . .
C27 C -0.0767(3) 0.3052(5) 0.0500(5) 0.116(3) Uani 1 1 d . . .
H27A H -0.1066 0.2613 0.0819 0.139 Uiso 1 1 calc R . .
H27B H -0.1057 0.3210 -0.0234 0.139 Uiso 1 1 calc R . .
C28 C 0.4857(4) 0.3358(6) 0.2525(7) 0.201(8) Uani 1 1 d . . .
H28A H 0.5260 0.3441 0.2218 0.302 Uiso 1 1 calc R . .
H28B H 0.4429 0.3116 0.1980 0.302 Uiso 1 1 calc R . .
H28C H 0.4991 0.2864 0.3104 0.302 Uiso 1 1 calc R . .

loop_
_atom_site_aniso_label
_atom_site_aniso_U_11
_atom_site_aniso_U_22
_atom_site_aniso_U_33
_atom_site_aniso_U_23
_atom_site_aniso_U_13
_atom_site_aniso_U_12
Si1 0.054(2) 0.075(2) 0.107(2) -0.008(2) 0.020(2) 0.010(2)
O1 0.063(3) 0.052(3) 0.056(3) -0.003(3) 0.019(3) -0.008(2)
O2 0.077(3) 0.053(4) 0.072(4) 0.001(3) 0.017(3) -0.006(3)
O3 0.057(3) 0.050(3) 0.103(4) 0.006(3) 0.027(3) -0.002(3)
O4 0.049(3) 0.077(4) 0.085(4) 0.005(3) 0.010(3) 0.004(3)
O5 0.065(3) 0.059(4) 0.097(4) 0.005(3) 0.013(3) 0.010(3)
O6 0.055(3) 0.091(4) 0.091(3) -0.023(3) 0.010(3) 0.002(3)
C1 0.048(4) 0.063(5) 0.079(6) -0.004(4) 0.020(4) -0.002(4)
C2 0.055(5) 0.061(5) 0.062(5) 0.007(5) 0.000(4) 0.007(4)
C3 0.060(5) 0.061(6) 0.091(6) 0.015(5) -0.005(5) 0.002(4)
C4 0.052(4) 0.056(5) 0.074(5) -0.016(5) 0.026(4) -0.017(4)
C5 0.050(4) 0.068(5) 0.115(6) 0.002(5) 0.026(5) 0.008(4)
C6 0.057(5) 0.060(5) 0.092(6) 0.001(5) 0.026(5) 0.004(4)
C7 0.055(5) 0.088(6) 0.110(7) -0.021(5) 0.009(5) 0.000(5)
C8 0.071(6) 0.100(7) 0.092(7) 0.008(6) 0.011(5) 0.019(5)
C9 0.109(6) 0.133(7) 0.108(7) -0.013(7) 0.056(6) 0.036(6)
C10 0.062(5) 0.067(5) 0.056(5) -0.013(4) 0.022(4) -0.011(4)
C11 0.078(6) 0.071(6) 0.125(7) -0.029(6) 0.030(5) -0.021(5)
C12 0.072(5) 0.089(7) 0.096(7) 0.002(6) 0.004(5) -0.020(5)
C13 0.071(5) 0.068(5) 0.102(6) 0.019(5) 0.022(5) 0.000(5)
C14 0.116(7) 0.069(6) 0.105(7) -0.021(6) -0.007(6) 0.008(5)
C15 0.083(6) 0.079(7) 0.197(9) 0.007(7) 0.009(6) -0.035(5)
C16 0.088(6) 0.104(7) 0.117(7) -0.016(6) 0.042(6) -0.002(5)
C17 0.107(6) 0.095(7) 0.057(6) -0.024(5) -0.002(5) -0.039(6)
C18 0.146(7) 0.079(7) 0.106(7) 0.008(6) 0.033(6) 0.002(6)
C19 0.064(5) 0.106(7) 0.091(7) 0.020(6) 0.032(5) -0.015(5)
C20 0.116(7) 0.063(6) 0.092(7) -0.038(5) -0.001(6) -0.008(5)
C21 0.069(5) 0.112(8) 0.146(8) -0.045(6) 0.029(6) -0.017(5)
C22 0.108(7) 0.161(9) 0.098(8) 0.031(7) 0.031(6) 0.023(6)
C23 0.121(7) 0.067(6) 0.087(7) -0.014(5) -0.004(6) -0.028(6)
C24 0.177(8) 0.085(8) 0.137(9) 0.024(7) 0.037(7) -0.019(7)
C25 0.131(7) 0.038(6) 0.178(10) 0.003(6) 0.031(7) -0.011(5)
C26 0.107(7) 0.056(6) 0.233(9) 0.009(7) 0.013(7) 0.000(6)
C27 0.084(6) 0.122(8) 0.122(7) -0.004(6) -0.001(6) -0.038(6)
C28 0.25(1) 0.18(1) 0.22(1) 0.01(1) 0.130(9) 0.053(11)

loop_
_atom_type_symbol
_atom_type_description
_atom_type_scat_dispersion_real
_atom_type_scat_dispersion_imag
_atom_type_scat_source
C C 0.0181 0.0091 'International Tables Vol C Tables 4.2.6.8 and 6.1.1.4'
H H 0.0000 0.0000 'International Tables Vol C Tables 4.2.6.8 and 6.1.1.4'
O O 0.0492 0.0322 'International Tables Vol C Tables 4.2.6.8 and 6.1.1.4'
Si Si 0.2541 0.3302 'International Tables Vol C Tables 4.2.6.8 and 6.1.1.4'

loop_
_geom_angle_atom_site_label_1
_geom_angle_atom_site_label_2
_geom_angle_atom_site_label_3
_geom_angle
_geom_angle_site_symmetry_1
_geom_angle_site_symmetry_3
_geom_angle_publ_flag
O5 Si1 O6 111.3(2) . . ?
O5 Si1 C8 102.1(3) . . ?
O5 Si1 C9 109.8(3) . . ?
O6 Si1 C8 113.5(3) . . ?
O6 Si1 C9 105.4(3) . . ?
C8 Si1 C9 114.8(3) . . ?
O2 O1 C4 106.4(4) . . ?
O1 O2 C2 107.8(4) . . ?
O5 O3 C4 107.2(4) . . ?
O6 O4 C2 110.3(4) . . ?
Si1 O5 O3 108.4(3) . . ?
Si1 O6 O4 106.4(4) . . ?
C2 C1 C5 113.3(4) . . ?
O2 C2 O4 111.1(5) . . ?
O2 C2 C1 115.4(5) . . ?
O2 C2 C3 102.7(5) . . ?
O4 C2 C1 101.5(5) . . ?
O4 C2 C3 110.8(5) . . ?
C1 C2 C3 115.7(5) . . ?
C2 C3 C14 115.4(5) . . ?
O1 C4 O3 110.9(4) . . ?
O1 C4 C6 102.0(5) . . ?
O1 C4 C10 111.4(5) . . ?
O3 C4 C6 113.6(5) . . ?
O3 C4 C10 102.4(5) . . ?
C6 C4 C10 116.7(4) . . ?
C1 C5 C16 115.1(5) . . ?
C4 C6 C7 111.0(5) . . ?
C6 C7 C21 114.1(5) . . ?
Si1 C8 C22 116.2(4) . . ?
Si1 C9 C28 116.3(5) . . ?
C4 C10 C13 112.1(5) . . ?
C15 C11 C21 111.1(5) . . ?
C19 C12 C27 115.2(5) . . ?
C10 C13 C18 113.6(5) . . ?
C3 C14 C20 112.6(5) . . ?
C11 C15 C26 114.1(5) . . ?
C5 C16 C19 112.3(5) . . ?
C20 C17 C23 114.8(5) . . ?
C13 C18 C24 114.8(6) . . ?
C12 C19 C16 114.4(5) . . ?
C14 C20 C17 116.5(5) . . ?
C7 C21 C11 116.0(6) . . ?
C17 C23 C27 116.2(5) . . ?
C18 C24 C25 116.1(6) . . ?
C24 C25 C26 114.3(6) . . ?
C15 C26 C25 114.8(5) . . ?
C12 C27 C23 113.8(5) . . ?
C5 C1 H1A 108.9 . . ?
C2 C1 H1A 108.9 . . ?
C5 C1 H1B 108.9 . . ?
C2 C1 H1B 108.9 . . ?
H1A C1 H1B 107.7 . . ?
C2 C3 H3A 108.4 . . ?
C14 C3 H3A 108.4 . . ?
C2 C3 H3B 108.4 . . ?
C14 C3 H3B 108.4 . . ?
H3A C3 H3B 107.5 . . ?
C16 C5 H5A 108.5 . . ?
C1 C5 H5A 108.5 . . ?
C16 C5 H5B 108.5 . . ?
C1 C5 H5B 108.5 . . ?
H5A C5 H5B 107.5 . . ?
C4 C6 H6A 109.4 . . ?
C7 C6 H6A 109.4 . . ?
C4 C6 H6B 109.4 . . ?
C7 C6 H6B 109.4 . . ?
H6A C6 H6B 108.0 . . ?
C21 C7 H7A 108.7 . . ?
C6 C7 H7A 108.7 . . ?
C21 C7 H7B 108.7 . . ?
C6 C7 H7B 108.7 . . ?
H7A C7 H7B 107.6 . . ?
C22 C8 H8A 108.2 . . ?
Si1 C8 H8A 108.2 . . ?
C22 C8 H8B 108.2 . . ?
Si1 C8 H8B 108.2 . . ?
H8A C8 H8B 107.4 . . ?
C28 C9 H9A 108.2 . . ?
Si1 C9 H9A 108.2 . . ?
C28 C9 H9B 108.2 . . ?
Si1 C9 H9B 108.2 . . ?
H9A C9 H9B 107.3 . . ?
C4 C10 H10A 109.2 . . ?
C13 C10 H10A 109.2 . . ?
C4 C10 H10B 109.2 . . ?
C13 C10 H10B 109.2 . . ?
H10A C10 H10B 107.9 . . ?
C21 C11 H11A 109.4 . . ?
C15 C11 H11A 109.4 . . ?
C21 C11 H11B 109.4 . . ?
C15 C11 H11B 109.4 . . ?
H11A C11 H11B 108.0 . . ?
C19 C12 H12A 108.5 . . ?
C27 C12 H12A 108.5 . . ?
C19 C12 H12B 108.5 . . ?
C27 C12 H12B 108.5 . . ?
H12A C12 H12B 107.5 . . ?
C10 C13 H13A 108.9 . . ?
C18 C13 H13A 108.9 . . ?
C10 C13 H13B 108.9 . . ?
C18 C13 H13B 108.9 . . ?
H13A C13 H13B 107.7 . . ?
C20 C14 H14A 109.1 . . ?
C3 C14 H14A 109.1 . . ?
C20 C14 H14B 109.1 . . ?
C3 C14 H14B 109.1 . . ?
H14A C14 H14B 107.8 . . ?
C11 C15 H15A 108.7 . . ?
C26 C15 H15A 108.7 . . ?
C11 C15 H15B 108.7 . . ?
C26 C15 H15B 108.7 . . ?
H15A C15 H15B 107.6 . . ?
C5 C16 H16A 109.1 . . ?
C19 C16 H16A 109.1 . . ?
C5 C16 H16B 109.1 . . ?
C19 C16 H16B 109.1 . . ?
H16A C16 H16B 107.9 . . ?
C23 C17 H17A 108.6 . . ?
C20 C17 H17A 108.6 . . ?
C23 C17 H17B 108.6 . . ?
C20 C17 H17B 108.6 . . ?
H17A C17 H17B 107.6 . . ?
C24 C18 H18A 108.6 . . ?
C13 C18 H18A 108.6 . . ?
C24 C18 H18B 108.6 . . ?
C13 C18 H18B 108.6 . . ?
H18A C18 H18B 107.5 . . ?
C12 C19 H19A 108.7 . . ?
C16 C19 H19A 108.7 . . ?
C12 C19 H19B 108.7 . . ?
C16 C19 H19B 108.7 . . ?
H19A C19 H19B 107.6 . . ?
C17 C20 H20A 108.2 . . ?
C14 C20 H20A 108.2 . . ?
C17 C20 H20B 108.2 . . ?
C14 C20 H20B 108.2 . . ?
H20A C20 H20B 107.3 . . ?
C7 C21 H21A 108.3 . . ?
C11 C21 H21A 108.3 . . ?
C7 C21 H21B 108.3 . . ?
C11 C21 H21B 108.3 . . ?
H21A C21 H21B 107.4 . . ?
C8 C22 H22A 109.5 . . ?
C8 C22 H22B 109.5 . . ?
H22A C22 H22B 109.5 . . ?
C8 C22 H22C 109.5 . . ?
H22A C22 H22C 109.5 . . ?
H22B C22 H22C 109.5 . . ?
C27 C23 H23A 108.2 . . ?
C17 C23 H23A 108.2 . . ?
C27 C23 H23B 108.3 . . ?
C17 C23 H23B 108.2 . . ?
H23A C23 H23B 107.4 . . ?
C18 C24 H24A 108.2 . . ?
C25 C24 H24A 108.2 . . ?
C18 C24 H24B 108.2 . . ?
C25 C24 H24B 108.2 . . ?
H24A C24 H24B 107.4 . . ?
C26 C25 H25A 108.7 . . ?
C24 C25 H25A 108.7 . . ?
C26 C25 H25B 108.7 . . ?
C24 C25 H25B 108.7 . . ?
H25A C25 H25B 107.6 . . ?
C25 C26 H26A 108.5 . . ?
C15 C26 H26A 108.5 . . ?
C25 C26 H26B 108.6 . . ?
C15 C26 H26B 108.5 . . ?
H26A C26 H26B 107.5 . . ?
C23 C27 H27A 108.8 . . ?
C12 C27 H27A 108.8 . . ?
C23 C27 H27B 108.8 . . ?
C12 C27 H27B 108.8 . . ?
H27A C27 H27B 107.7 . . ?
C9 C28 H28A 109.5 . . ?
C9 C28 H28B 109.4 . . ?
H28A C28 H28B 109.5 . . ?
C9 C28 H28C 109.5 . . ?
H28A C28 H28C 109.5 . . ?
H28B C28 H28C 109.5 . . ?

loop_
_geom_bond_atom_site_label_1
_geom_bond_atom_site_label_2
_geom_bond_distance
_geom_bond_site_symmetry_2
_geom_bond_publ_flag
Si1 O5 1.659(5) . ?
Si1 O6 1.660(5) . ?
Si1 C8 1.836(7) . ?
Si1 C9 1.811(6) . ?
O1 O2 1.474(5) . ?
O1 C4 1.430(7) . ?
O2 C2 1.402(7) . ?
O3 O5 1.486(6) . ?
O3 C4 1.420(7) . ?
O4 O6 1.460(6) . ?
O4 C2 1.427(8) . ?
C1 C2 1.507(7) . ?
C1 C5 1.523(7) . ?
C2 C3 1.516(9) . ?
C3 C14 1.530(7) . ?
C4 C6 1.519(8) . ?
C4 C10 1.524(8) . ?
C5 C16 1.510(8) . ?
C6 C7 1.527(8) . ?
C7 C21 1.500(9) . ?
C8 C22 1.502(9) . ?
C9 C28 1.447(10) . ?
C10 C13 1.538(8) . ?
C11 C15 1.530(9) . ?
C11 C21 1.523(9) . ?
C12 C19 1.518(9) . ?
C12 C27 1.510(8) . ?
C13 C18 1.537(8) . ?
C14 C20 1.523(9) . ?
C15 C26 1.526(9) . ?
C16 C19 1.524(8) . ?
C17 C20 1.519(8) . ?
C17 C23 1.512(9) . ?
C18 C24 1.462(9) . ?
C23 C27 1.512(10) . ?
C24 C25 1.530(10) . ?
C25 C26 1.527(10) . ?
C1 H1A 0.9700 . ?
C1 H1B 0.9700 . ?
C3 H3A 0.9700 . ?
C3 H3B 0.9700 . ?
C5 H5A 0.9700 . ?
C5 H5B 0.9700 . ?
C6 H6A 0.9700 . ?
C6 H6B 0.9700 . ?
C7 H7A 0.9700 . ?
C7 H7B 0.9700 . ?
C8 H8A 0.9700 . ?
C8 H8B 0.9700 . ?
C9 H9A 0.9699 . ?
C9 H9B 0.9703 . ?
C10 H10A 0.9700 . ?
C10 H10B 0.9700 . ?
C11 H11A 0.9700 . ?
C11 H11B 0.9700 . ?
C12 H12A 0.9700 . ?
C12 H12B 0.9700 . ?
C13 H13A 0.9700 . ?
C13 H13B 0.9700 . ?
C14 H14A 0.9700 . ?
C14 H14B 0.9700 . ?
C15 H15A 0.9700 . ?
C15 H15B 0.9700 . ?
C16 H16A 0.9700 . ?
C16 H16B 0.9700 . ?
C17 H17A 0.9700 . ?
C17 H17B 0.9700 . ?
C18 H18A 0.9700 . ?
C18 H18B 0.9700 . ?
C19 H19A 0.9700 . ?
C19 H19B 0.9700 . ?
C20 H20A 0.9700 . ?
C20 H20B 0.9700 . ?
C21 H21A 0.9700 . ?
C21 H21B 0.9700 . ?
C22 H22A 0.9600 . ?
C22 H22B 0.9600 . ?
C22 H22C 0.9600 . ?
C23 H23A 0.9700 . ?
C23 H23B 0.9700 . ?
C24 H24A 0.9700 . ?
C24 H24B 0.9700 . ?
C25 H25A 0.9700 . ?
C25 H25B 0.9700 . ?
C26 H26A 0.9700 . ?
C26 H26B 0.9700 . ?
C27 H27A 0.9700 . ?
C27 H27B 0.9699 . ?
C28 H28A 0.9597 . ?
C28 H28B 0.9603 . ?
C28 H28C 0.9598 . ?

loop_
_cod_related_entry_id
_cod_related_entry_database
_cod_related_entry_code
1 ChemSpider 30658664
